data_4320983
loop_
_publ_author_name
'Sue Roche'
'Harry Adams'
'Sharon E. Spey'
'James A. Thomas'

_publ_section_title
;
 Controlling Substitution Chemistry in Ruthenium(II) Systems. Synthesis of
 Heteroleptic Complexes Incorporating the [Ru([9]aneS3)]2+ Metal Center
;
_journal_name_full 'Inorganic Chemistry'
_journal_page_first 2385
_journal_page_last 2390
_journal_paper_doi 10.1021/ic991336g
_journal_volume 39
_journal_year 2000
_chemical_formula_sum 'C15 H23 F12 N3 P2 Ru S3'
_chemical_formula_weight 732.55
_chemical_name_systematic
; 
 ? 
;
_space_group_IT_number 33
_symmetry_cell_setting orthorhombic
_symmetry_space_group_name_Hall 'P 2c -2n'
_symmetry_space_group_name_H-M 'P n a 21'
_atom_sites_solution_hydrogens geom
_atom_sites_solution_primary direct
_atom_sites_solution_secondary difmap
_audit_creation_method SHELXL
_cell_angle_alpha 90.00
_cell_angle_beta 90.00
_cell_angle_gamma 90.00
_cell_formula_units_Z 4
_cell_length_a 14.748(5)
_cell_length_b 18.037(7)
_cell_length_c 10.341(4)
_cell_measurement_reflns_used 34
_cell_measurement_temperature 293(2)
_cell_measurement_theta_max 25.556
_cell_measurement_theta_min 6.992
_cell_volume 2750.8(18)
_computing_cell_refinement 'Siemens XSCANS'
_computing_data_collection 'Siemens XSCANS'
_computing_data_reduction 'Siemens XSCANS'
_computing_molecular_graphics 'Siemens SHELXTL'
_computing_publication_material 'Siemens SHELXTL'
_computing_structure_refinement 'SHELXL-93 (Sheldrick, 1993)'
_computing_structure_solution 'SHELXS-86 (Sheldrick, 1990)'
_diffrn_ambient_temperature 293(2)
_diffrn_measurement_device 'Siemens P4'
_diffrn_measurement_method '\w scans'
_diffrn_radiation_monochromator graphite
_diffrn_radiation_source 'fine-focus sealed tube'
_diffrn_radiation_type MoK\a
_diffrn_radiation_wavelength 0.71073
_diffrn_reflns_av_R_equivalents 0.0291
_diffrn_reflns_av_sigmaI/netI 0.0372
_diffrn_reflns_limit_h_max 17
_diffrn_reflns_limit_h_min -1
_diffrn_reflns_limit_k_max 21
_diffrn_reflns_limit_k_min -1
_diffrn_reflns_limit_l_max 12
_diffrn_reflns_limit_l_min -1
_diffrn_reflns_number 3284
_diffrn_reflns_theta_max 25.00
_diffrn_reflns_theta_min 1.78
_diffrn_standards_decay_% 19.17
_diffrn_standards_interval_count 97
_diffrn_standards_number 3
_exptl_absorpt_coefficient_mu 1.006
_exptl_absorpt_correction_T_max 0.928
_exptl_absorpt_correction_T_min 0.511
_exptl_absorpt_correction_type 'psi scans'
_exptl_crystal_colour green
_exptl_crystal_density_diffrn 1.769
_exptl_crystal_description 'oblong block'
_exptl_crystal_F_000 1456
_exptl_crystal_size_max 0.60
_exptl_crystal_size_mid 0.40
_exptl_crystal_size_min 0.30
_refine_diff_density_max 0.848
_refine_diff_density_min -0.484
_refine_diff_density_rms 0.091
_refine_ls_abs_structure_details 'Flack H D (1983), Acta Cryst. A39, 876-881'
_refine_ls_abs_structure_Flack -0.03(11)
_refine_ls_extinction_coef 0.0000(3)
_refine_ls_extinction_expression Fc^*^=kFc[1+0.001xFc^2^\l^3^/sin(2\q)]^-1/4^
_refine_ls_extinction_method SHELXL
_refine_ls_goodness_of_fit_all 1.031
_refine_ls_goodness_of_fit_obs 1.064
_refine_ls_matrix_type full
_refine_ls_number_parameters 356
_refine_ls_number_reflns 2848
_refine_ls_number_restraints 4
_refine_ls_restrained_S_all 1.030
_refine_ls_restrained_S_obs 1.063
_refine_ls_R_factor_all 0.0564
_refine_ls_R_factor_obs 0.0448
_refine_ls_shift/esd_max -0.458
_refine_ls_shift/esd_mean 0.017
_refine_ls_structure_factor_coef Fsqd
_refine_ls_weighting_details 'w=1/[\s^2^(Fo^2^)+(0.0863P)^2^+1.2499P] where P=(Fo^2^+2Fc^2^)/3'
_refine_ls_weighting_scheme calc
_refine_ls_wR_factor_all 0.1292
_refine_ls_wR_factor_obs 0.1186
_reflns_number_observed 2320
_reflns_number_total 2848
_reflns_observed_criterion >2sigma(I)
_cod_data_source_file ic991336g_2.cif
_cod_data_source_block isn-742
_cod_depositor_comments
;
The following automatic conversions were performed:

'_refine_ls_weighting_scheme' value 'calc
w=1/[\s^2^(Fo^2^)+(0.0863P)^2^+1.2499P] where P=(Fo^2^+2Fc^2^)/3' was
changed to 'calc'. New tag '_refine_ls_weighting_details' was
created. The value of the new tag was set to
'w=1/[\s^2^(Fo^2^)+(0.0863P)^2^+1.2499P] where P=(Fo^2^+2Fc^2^)/3'.

Automatic conversion script
Id: cif_fix_values 3143 2015-03-26 13:38:13Z robertas 
;
_cod_database_code 4320983

loop_
_symmetry_equiv_pos_as_xyz
'x, y, z'
'-x, -y, z+1/2'
'x+1/2, -y+1/2, z'
'-x+1/2, y+1/2, z+1/2'

loop_
_atom_site_aniso_label
_atom_site_aniso_U_11
_atom_site_aniso_U_22
_atom_site_aniso_U_33
_atom_site_aniso_U_23
_atom_site_aniso_U_13
_atom_site_aniso_U_12
Ru1 0.0402(3) 0.0391(3) 0.0393(3) 0.0003(8) 0.0001(8) 0.0015(2)
S1 0.0504(9) 0.0515(8) 0.0829(14) -0.006(4) 0.009(4) -0.0080(7)
S2 0.061(3) 0.077(3) 0.064(3) 0.020(3) 0.001(2) 0.002(3)
S3 0.059(3) 0.063(3) 0.068(3) -0.026(2) 0.016(2) 0.009(2)
N1 0.050(3) 0.048(3) 0.058(4) 0.006(10) 0.015(10) -0.002(2)
N2 0.053(8) 0.039(7) 0.070(10) 0.002(7) 0.016(7) -0.003(6)
N3 0.054(8) 0.064(8) 0.034(7) 0.014(7) 0.019(6) 0.010(6)
C1 0.062(8) 0.204(22) 0.053(9) 0.018(12) -0.010(7) -0.011(10)
C2 0.178(25) 0.170(22) 0.181(28) 0.110(20) -0.140(22) -0.070(17)
C3 0.240(31) 0.056(11) 0.116(18) -0.020(12) -0.055(20) 0.056(14)
C4 0.120(10) 0.061(10) 0.147(22) -0.001(10) 0.068(13) 0.031(8)
C5 0.095(12) 0.060(8) 0.118(16) 0.015(10) 0.064(12) 0.003(8)
C6 0.072(10) 0.152(15) 0.080(12) 0.017(11) 0.003(9) -0.067(11)
C7 0.057(9) 0.052(8) 0.086(13) 0.004(9) -0.005(9) -0.006(7)
C8 0.061(10) 0.068(9) 0.121(16) -0.010(10) 0.005(11) -0.022(8)
C9 0.067(8) 0.092(8) 0.237(24) 0.057(20) 0.080(17) -0.006(6)
C10 0.087(17) 0.125(18) 0.117(18) -0.018(16) -0.060(14) 0.001(15)
C11 0.058(9) 0.085(12) 0.074(12) -0.015(10) -0.046(9) 0.008(9)
C12 0.049(8) 0.084(11) 0.032(8) -0.002(8) -0.001(7) 0.001(8)
C13 0.086(14) 0.100(15) 0.103(18) 0.041(13) -0.004(13) -0.018(12)
C14 0.056(9) 0.028(5) 0.085(13) -0.015(7) -0.004(9) 0.003(6)
C15 0.093(12) 0.054(7) 0.038(8) -0.017(7) 0.007(8) 0.015(8)
P1 0.0713(12) 0.0636(11) 0.0608(13) 0.010(4) 0.014(4) 0.0042(9)
P2 0.106(2) 0.0733(14) 0.074(2) -0.012(4) 0.003(6) -0.0213(13)
F1A 0.123(15) 0.105(14) 0.190(38) -0.075(21) -0.001(19) 0.043(12)
F1B 0.222(32) 0.068(8) 0.116(15) 0.040(17) 0.050(30) 0.011(11)
F2 0.149(12) 0.236(18) 0.272(25) -0.152(18) -0.028(13) -0.073(12)
F3 0.159(16) 0.254(23) 0.176(19) 0.050(17) 0.095(14) 0.068(15)
F4A 0.085(13) 0.182(25) 0.100(18) 0.004(17) 0.042(12) 0.049(14)
F4B 0.146(26) 0.099(13) 0.088(17) 0.002(12) 0.057(17) 0.018(16)
F5A 0.101(14) 0.093(13) 0.041(9) 0.004(8) -0.027(9) -0.012(10)
F5B 0.107(13) 0.128(19) 0.185(26) -0.110(20) 0.049(14) -0.050(12)
F6 0.165(7) 0.102(5) 0.163(10) -0.030(13) -0.036(15) 0.052(5)
F7 0.387(18) 0.083(5) 0.243(20) 0.064(13) -0.108(26) 0.000(8)
F8 0.161(11) 0.193(13) 0.072(7) 0.015(7) 0.013(7) -0.095(10)
F9 0.165(15) 0.243(18) 0.124(12) 0.042(13) 0.014(10) -0.069(13)
F10 0.157(13) 0.199(15) 0.247(26) -0.011(15) -0.109(15) 0.022(11)
F11 0.189(8) 0.099(5) 0.282(22) -0.022(14) 0.079(18) 0.018(5)
F12 0.338(31) 0.315(28) 0.155(18) 0.039(17) -0.138(19) 0.020(20)

loop_
_atom_site_label
_atom_site_type_symbol
_atom_site_fract_x
_atom_site_fract_y
_atom_site_fract_z
_atom_site_U_iso_or_equiv
_atom_site_thermal_displace_type
_atom_site_occupancy
_atom_site_calc_flag
_atom_site_refinement_flags
_atom_site_disorder_group
Ru1 Ru 0.17165(3) 0.67678(2) 0.0532(2) 0.0395(2) Uani 1 d . .
S1 S 0.30392(12) 0.74416(9) 0.0523(8) 0.0616(5) Uani 1 d . .
S2 S 0.2335(4) 0.6018(3) 0.2068(5) 0.0673(15) Uani 1 d . .
S3 S 0.2331(4) 0.6019(3) -0.1043(4) 0.0635(14) Uani 1 d . .
N1 N 0.0471(4) 0.6174(3) 0.0556(20) 0.0520(15) Uani 1 d . .
N2 N 0.1212(9) 0.7490(7) 0.1960(14) 0.054(4) Uani 1 d . .
N3 N 0.1236(9) 0.7450(7) -0.0881(12) 0.050(4) Uani 1 d . .
C1 C 0.3760(13) 0.6987(14) 0.1771(19) 0.106(8) Uani 1 d D .
H1A H 0.4271(13) 0.6755(14) 0.1343(19) 0.128 Uiso 1 calc R .
H1B H 0.3998(13) 0.7367(14) 0.2342(19) 0.128 Uiso 1 calc R .
C2 C 0.3323(19) 0.6457(15) 0.2516(28) 0.176(16) Uani 1 d D .
H2A H 0.3203(19) 0.6687(15) 0.3346(28) 0.212 Uiso 1 calc R .
H2B H 0.3764(19) 0.6068(15) 0.2674(28) 0.212 Uiso 1 calc R .
C3 C 0.2675(22) 0.5223(12) 0.1328(27) 0.137(12) Uani 1 d D .
H3A H 0.3224(22) 0.5058(12) 0.1756(27) 0.165 Uiso 1 calc R .
H3B H 0.2215(22) 0.4850(12) 0.1490(27) 0.165 Uiso 1 calc R .
C4 C 0.2845(18) 0.5230(12) 0.0004(29) 0.110(8) Uani 1 d D .
H4A H 0.2632(18) 0.4762(12) -0.0346(29) 0.132 Uiso 1 calc R .
H4B H 0.3497(18) 0.5241(12) -0.0113(29) 0.132 Uiso 1 calc R .
C5 C 0.3404(12) 0.6481(8) -0.1489(20) 0.091(7) Uani 1 d D .
H5A H 0.3900(12) 0.6150(8) -0.1273(20) 0.109 Uiso 1 calc R .
H5B H 0.3410(12) 0.6547(8) -0.2420(20) 0.109 Uiso 1 calc R .
C6 C 0.3574(12) 0.7166(11) -0.0915(20) 0.101(7) Uani 1 d D .
H6A H 0.3437(12) 0.7541(11) -0.1558(20) 0.122 Uiso 1 calc R .
H6B H 0.4222(12) 0.7191(11) -0.0760(20) 0.122 Uiso 1 calc R .
C7 C 0.0095(12) 0.5969(9) 0.1632(20) 0.065(5) Uani 1 d . .
H7 H 0.0418(12) 0.6060(9) 0.2388(20) 0.078 Uiso 1 calc R .
C8 C -0.0753(14) 0.5622(10) 0.1762(25) 0.083(6) Uani 1 d . .
H8 H -0.1030(14) 0.5544(10) 0.2558(25) 0.100 Uiso 1 calc R .
C9 C -0.1135(8) 0.5409(8) 0.0619(36) 0.132(8) Uani 1 d . .
H9 H -0.1681(8) 0.5152(8) 0.0631(36) 0.158 Uiso 1 calc R .
C10 C -0.0747(19) 0.5560(14) -0.0510(27) 0.110(9) Uani 1 d . .
H10 H -0.0999(19) 0.5367(14) -0.1263(27) 0.131 Uiso 1 calc R .
C11 C 0.0024(13) 0.5997(10) -0.0594(20) 0.072(6) Uani 1 d . .
H11 H 0.0236(13) 0.6166(10) -0.1388(20) 0.087 Uiso 1 calc R .
C12 C 0.1039(12) 0.7848(10) -0.1673(16) 0.055(4) Uani 1 d . .
C13 C 0.0867(16) 0.8361(11) -0.2675(23) 0.096(8) Uani 1 d . .
H13A H 0.0621(75) 0.8104(14) -0.3410(45) 0.144 Uiso 1 calc R .
H13B H 0.1422(21) 0.8601(49) -0.2917(81) 0.144 Uiso 1 calc R .
H13C H 0.0439(61) 0.8725(37) -0.2381(42) 0.144 Uiso 1 calc R .
C14 C 0.1059(12) 0.7906(7) 0.2680(19) 0.056(5) Uani 1 d . .
C15 C 0.0803(14) 0.8424(9) 0.3770(13) 0.061(5) Uani 1 d . .
H15A H 0.0255(30) 0.8252(25) 0.4172(50) 0.092 Uiso 1 calc R .
H15B H 0.0709(55) 0.8913(12) 0.3433(18) 0.092 Uiso 1 calc R .
H15C H 0.1282(25) 0.8434(34) 0.4398(40) 0.092 Uiso 1 calc R .
P1 P 0.40627(15) 0.48788(12) -0.4467(8) 0.0652(6) Uani 1 d . .
P2 P 0.1128(2) 0.32823(13) 0.0550(11) 0.0843(8) Uani 1 d . .
F1A F 0.3319(15) 0.5501(13) -0.4242(41) 0.139(15) Uani 0.51(3) d P 1
F1B F 0.4036(26) 0.5761(8) -0.4473(37) 0.135(12) Uani 0.49(3) d P 2
F2 F 0.4761(12) 0.5186(11) -0.3558(21) 0.219(11) Uani 1 d . .
F3 F 0.3450(15) 0.4721(16) -0.3367(23) 0.196(11) Uani 1 d . .
F4A F 0.4868(18) 0.4868(19) -0.5493(31) 0.122(10) Uani 0.51(3) d P 1
F4B F 0.4412(25) 0.5019(14) -0.5916(27) 0.111(10) Uani 0.49(3) d P 2
F5A F 0.3411(16) 0.4819(14) -0.5624(17) 0.078(6) Uani 0.51(3) d P 1
F5B F 0.3315(15) 0.4331(19) -0.5274(35) 0.140(13) Uani 0.49(3) d P 2
F6 F 0.4520(6) 0.4108(4) -0.4547(22) 0.144(4) Uani 1 d . .
F7 F 0.1307(11) 0.2464(5) 0.0663(28) 0.238(8) Uani 1 d . .
F8 F 0.0411(10) 0.3101(9) 0.1658(13) 0.142(6) Uani 1 d . .
F9 F 0.1797(13) 0.3517(14) -0.0566(21) 0.177(8) Uani 1 d . .
F10 F 0.1925(15) 0.3378(13) 0.1392(27) 0.201(11) Uani 1 d . .
F11 F 0.0873(7) 0.4105(5) 0.0753(31) 0.190(7) Uani 1 d . .
F12 F 0.0411(20) 0.3198(13) -0.0434(21) 0.269(14) Uani 1 d . .

loop_
_atom_type_symbol
_atom_type_description
_atom_type_scat_dispersion_real
_atom_type_scat_dispersion_imag
_atom_type_scat_source
C C 0.0033 0.0016 'International Tables Vol C Tables 4.2.6.8 and 6.1.1.4'
H H 0.0000 0.0000 'International Tables Vol C Tables 4.2.6.8 and 6.1.1.4'
N N 0.0061 0.0033 'International Tables Vol C Tables 4.2.6.8 and 6.1.1.4'
S S 0.1246 0.1234 'International Tables Vol C Tables 4.2.6.8 and 6.1.1.4'
Ru Ru -1.2594 0.8363 'International Tables Vol C Tables 4.2.6.8 and 6.1.1.4'
P P 0.1023 0.0942 'International Tables Vol C Tables 4.2.6.8 and 6.1.1.4'
F F 0.0171 0.0103 'International Tables Vol C Tables 4.2.6.8 and 6.1.1.4'

loop_
_geom_angle_atom_site_label_1
_geom_angle_atom_site_label_2
_geom_angle_atom_site_label_3
_geom_angle
_geom_angle_site_symmetry_1
_geom_angle_site_symmetry_3
_geom_angle_publ_flag
N3 Ru1 N2 90.4(3) . . y
N3 Ru1 N1 90.7(6) . . y
N2 Ru1 N1 89.9(5) . . y
N3 Ru1 S2 176.7(4) . . y
N2 Ru1 S2 91.1(4) . . y
N1 Ru1 S2 92.2(4) . . y
N3 Ru1 S1 88.5(4) . . y
N2 Ru1 S1 88.6(4) . . y
N1 Ru1 S1 178.3(2) . . y
S2 Ru1 S1 88.7(2) . . y
N3 Ru1 S3 89.1(4) . . y
N2 Ru1 S3 177.0(4) . . y
N1 Ru1 S3 93.0(4) . . y
S2 Ru1 S3 89.30(9) . . y
S1 Ru1 S3 88.5(2) . . y
C6 S1 C1 101.9(8) . . ?
C6 S1 Ru1 103.6(5) . . ?
C1 S1 Ru1 104.4(7) . . ?
C3 S2 C2 105.0(17) . . ?
C3 S2 Ru1 107.8(10) . . ?
C2 S2 Ru1 104.7(7) . . ?
C5 S3 C4 97.8(10) . . ?
C5 S3 Ru1 104.4(6) . . ?
C4 S3 Ru1 100.9(8) . . ?
C7 N1 C11 117.6(7) . . ?
C7 N1 Ru1 121.5(13) . . ?
C11 N1 Ru1 120.9(13) . . ?
C14 N2 Ru1 170.7(14) . . ?
C12 N3 Ru1 174.5(14) . . ?
C2 C1 S1 115.1(14) . . ?
C1 C2 S2 124.1(16) . . ?
C4 C3 S2 119.2(22) . . ?
C3 C4 S3 119.0(20) . . ?
C6 C5 S3 116.6(12) . . ?
C5 C6 S1 122.1(13) . . ?
N1 C7 C8 126.1(19) . . ?
C9 C8 C7 114.2(19) . . ?
C10 C9 C8 121.8(13) . . ?
C9 C10 C11 121.6(24) . . ?
C10 C11 N1 117.6(20) . . ?
N3 C12 C13 175.4(21) . . ?
N2 C14 C15 174.1(18) . . ?
F3 P1 F2 90.5(14) . . ?
F3 P1 F5A 101.7(10) . . ?
F2 P1 F5A 160.4(13) . . ?
F3 P1 F6 97.7(12) . . ?
F2 P1 F6 93.8(10) . . ?
F5A P1 F6 99.7(12) . . ?
F3 P1 F1A 66.5(19) . . ?
F2 P1 F1A 97.0(14) . . ?
F5A P1 F1A 74.4(15) . . ?
F6 P1 F1A 160.9(14) . . ?
F3 P1 F1B 100.4(17) . . ?
F2 P1 F1B 69.5(17) . . ?
F6 P1 F1B 155.3(14) . . ?
F3 P1 F4A 164.7(14) . . ?
F2 P1 F4A 84.8(11) . . ?
F5A P1 F4A 87.0(15) . . ?
F6 P1 F4A 68.2(14) . . ?
F1A P1 F4A 128.4(22) . . ?
F3 P1 F4B 160.7(19) . . ?
F2 P1 F4B 107.8(17) . . ?
F6 P1 F4B 87.2(13) . . ?
F1B P1 F4B 81.2(16) . . ?
F3 P1 F5B 82.5(15) . . ?
F2 P1 F5B 165.4(17) . . ?
F6 P1 F5B 74.6(13) . . ?
F1B P1 F5B 124.3(24) . . ?
F4B P1 F5B 80.9(15) . . ?
F10 P2 F12 172.7(18) . . ?
F10 P2 F7 85.9(11) . . ?
F12 P2 F7 94.5(12) . . ?
F10 P2 F11 90.1(14) . . ?
F12 P2 F11 91.1(14) . . ?
F7 P2 F11 167.1(20) . . ?
F10 P2 F9 84.4(9) . . ?
F12 P2 F9 88.4(14) . . ?
F7 P2 F9 102.1(14) . . ?
F11 P2 F9 89.7(14) . . ?
F10 P2 F8 97.4(15) . . ?
F12 P2 F8 90.0(9) . . ?
F7 P2 F8 81.9(12) . . ?
F11 P2 F8 86.4(12) . . ?
F9 P2 F8 175.7(12) . . ?
P1 F1A F3 53.7(10) . . ?
P1 F1B F2 52.8(8) . . ?
P1 F2 F1B 57.7(12) . . ?
P1 F3 F1A 59.8(13) . . ?
P1 F4A F6 54.7(10) . . ?
P1 F6 F4A 57.1(8) . . ?

loop_
_geom_bond_atom_site_label_1
_geom_bond_atom_site_label_2
_geom_bond_distance
_geom_bond_site_symmetry_2
_geom_bond_publ_flag
Ru1 N3 2.038(13) . y
Ru1 N2 2.105(15) . y
Ru1 N1 2.127(5) . y
Ru1 S2 2.277(5) . y
Ru1 S1 2.298(2) . y
Ru1 S3 2.302(5) . y
S1 C6 1.76(2) . ?
S1 C1 1.86(2) . ?
S2 C3 1.70(2) . ?
S2 C2 1.72(2) . ?
S3 C5 1.85(2) . ?
S3 C4 1.94(3) . ?
N1 C7 1.30(2) . ?
N1 C11 1.40(2) . ?
N2 C14 1.08(2) . ?
N3 C12 1.13(2) . ?
C1 C2 1.387(13) . ?
C3 C4 1.392(13) . ?
C5 C6 1.394(13) . ?
C7 C8 1.41(3) . ?
C8 C9 1.36(4) . ?
C9 C10 1.33(4) . ?
C10 C11 1.39(3) . ?
C12 C13 1.41(3) . ?
C14 C15 1.51(2) . ?
P1 F3 1.48(2) . ?
P1 F2 1.501(15) . ?
P1 F5A 1.54(2) . ?
P1 F6 1.548(7) . ?
P1 F1A 1.587(13) . ?
P1 F1B 1.592(14) . ?
P1 F4A 1.59(2) . ?
P1 F4B 1.60(2) . ?
P1 F5B 1.70(2) . ?
P2 F10 1.47(2) . ?
P2 F12 1.48(2) . ?
P2 F7 1.504(9) . ?
P2 F11 1.545(9) . ?
P2 F9 1.58(2) . ?
P2 F8 1.593(15) . ?
F1A F3 1.68(4) . ?
F1B F2 1.76(4) . ?
F4A F6 1.76(4) . ?

loop_
_geom_torsion_atom_site_label_1
_geom_torsion_atom_site_label_2
_geom_torsion_atom_site_label_3
_geom_torsion_atom_site_label_4
_geom_torsion
_geom_torsion_site_symmetry_1
_geom_torsion_site_symmetry_2
_geom_torsion_site_symmetry_3
_geom_torsion_site_symmetry_4
_geom_torsion_publ_flag
N3 Ru1 S1 C6 -73.6(9) . . . . ?
N2 Ru1 S1 C6 -164.1(9) . . . . ?
N1 Ru1 S1 C6 -133.8(190) . . . . ?
S2 Ru1 S1 C6 104.8(8) . . . . ?
S3 Ru1 S1 C6 15.5(8) . . . . ?
N3 Ru1 S1 C1 -180.0(9) . . . . ?
N2 Ru1 S1 C1 89.6(9) . . . . ?
N1 Ru1 S1 C1 119.9(190) . . . . ?
S2 Ru1 S1 C1 -1.5(9) . . . . ?
S3 Ru1 S1 C1 -90.8(8) . . . . ?
N3 Ru1 S2 C3 -73.6(75) . . . . ?
N2 Ru1 S2 C3 169.3(13) . . . . ?
N1 Ru1 S2 C3 79.3(13) . . . . ?
S1 Ru1 S2 C3 -102.2(12) . . . . ?
S3 Ru1 S2 C3 -13.7(12) . . . . ?
N3 Ru1 S2 C2 37.8(77) . . . . ?
N2 Ru1 S2 C2 -79.3(14) . . . . ?
N1 Ru1 S2 C2 -169.3(14) . . . . ?
S1 Ru1 S2 C2 9.2(14) . . . . ?
S3 Ru1 S2 C2 97.7(14) . . . . ?
N3 Ru1 S3 C5 81.1(8) . . . . ?
N2 Ru1 S3 C5 1.8(83) . . . . ?
N1 Ru1 S3 C5 171.8(8) . . . . ?
S2 Ru1 S3 C5 -96.1(7) . . . . ?
S1 Ru1 S3 C5 -7.4(7) . . . . ?
N3 Ru1 S3 C4 -177.8(10) . . . . ?
N2 Ru1 S3 C4 102.9(82) . . . . ?
N1 Ru1 S3 C4 -87.2(10) . . . . ?
S2 Ru1 S3 C4 5.0(9) . . . . ?
S1 Ru1 S3 C4 93.7(9) . . . . ?
N3 Ru1 N1 C7 -137.9(10) . . . . ?
N2 Ru1 N1 C7 -47.5(10) . . . . ?
S2 Ru1 N1 C7 43.6(10) . . . . ?
S1 Ru1 N1 C7 -77.8(190) . . . . ?
S3 Ru1 N1 C7 133.0(10) . . . . ?
N3 Ru1 N1 C11 41.5(10) . . . . ?
N2 Ru1 N1 C11 131.9(10) . . . . ?
S2 Ru1 N1 C11 -137.0(10) . . . . ?
S1 Ru1 N1 C11 101.6(190) . . . . ?
S3 Ru1 N1 C11 -47.6(10) . . . . ?
N3 Ru1 N2 C14 -88.2(87) . . . . ?
N1 Ru1 N2 C14 -178.8(1000) . . . . ?
S2 Ru1 N2 C14 89.0(88) . . . . ?
S1 Ru1 N2 C14 0.3(87) . . . . ?
S3 Ru1 N2 C14 -8.9(157) . . . . ?
N2 Ru1 N3 C12 101.0(133) . . . . ?
N1 Ru1 N3 C12 -169.1(133) . . . . ?
S2 Ru1 N3 C12 -16.2(191) . . . . ?
S1 Ru1 N3 C12 12.4(133) . . . . ?
S3 Ru1 N3 C12 -76.1(133) . . . . ?
C6 S1 C1 C2 -116.6(26) . . . . ?
Ru1 S1 C1 C2 -9.0(27) . . . . ?
S1 C1 C2 S2 20.0(42) . . . . ?
C3 S2 C2 C1 93.5(32) . . . . ?
Ru1 S2 C2 C1 -19.8(35) . . . . ?
C2 S2 C3 C4 -88.8(33) . . . . ?
Ru1 S2 C3 C4 22.4(36) . . . . ?
S2 C3 C4 S3 -19.7(47) . . . . ?
C5 S3 C4 C3 113.0(31) . . . . ?
Ru1 S3 C4 C3 6.6(33) . . . . ?
C4 S3 C5 C6 -108.5(18) . . . . ?
Ru1 S3 C5 C6 -5.1(18) . . . . ?
S3 C5 C6 S1 21.1(25) . . . . ?
C1 S1 C6 C5 83.0(21) . . . . ?
Ru1 S1 C6 C5 -25.3(20) . . . . ?
C11 N1 C7 C8 -4.2(17) . . . . ?
Ru1 N1 C7 C8 175.2(14) . . . . ?
N1 C7 C8 C9 8.8(27) . . . . ?
C7 C8 C9 C10 -3.4(22) . . . . ?
C8 C9 C10 C11 -5.8(28) . . . . ?
C9 C10 C11 N1 10.5(32) . . . . ?
C7 N1 C11 C10 -5.5(17) . . . . ?
Ru1 N1 C11 C10 175.1(15) . . . . ?
Ru1 N3 C12 C13 4.9(342) . . . . ?
Ru1 N2 C14 C15 -136.3(150) . . . . ?
F3 P1 F1A F3 0.000(1) . . . . ?
F2 P1 F1A F3 -87.5(16) . . . . ?
F5A P1 F1A F3 110.5(16) . . . . ?
F6 P1 F1A F3 36.3(57) . . . . ?
F1B P1 F1A F3 -137.8(32) . . . . ?
F4A P1 F1A F3 -176.4(22) . . . . ?
F4B P1 F1A F3 162.0(20) . . . . ?
F5B P1 F1A F3 80.9(19) . . . . ?
F3 P1 F1B F2 86.6(14) . . . . ?
F2 P1 F1B F2 0.000(3) . . . . ?
F5A P1 F1B F2 -170.9(13) . . . . ?
F6 P1 F1B F2 -49.9(43) . . . . ?
F1A P1 F1B F2 125.4(32) . . . . ?
F4A P1 F1B F2 -83.9(13) . . . . ?
F4B P1 F1B F2 -112.9(20) . . . . ?
F5B P1 F1B F2 174.6(17) . . . . ?
F3 P1 F2 F1B -100.9(17) . . . . ?
F5A P1 F2 F1B 28.0(39) . . . . ?
F6 P1 F2 F1B 161.3(16) . . . . ?
F1A P1 F2 F1B -34.5(19) . . . . ?
F1B P1 F2 F1B 0.000(3) . . . . ?
F4A P1 F2 F1B 93.6(19) . . . . ?
F4B P1 F2 F1B 73.0(19) . . . . ?
F5B P1 F2 F1B -162.0(47) . . . . ?
P1 F1B F2 P1 0.000(2) . . . . ?
F2 P1 F3 F1A 97.4(16) . . . . ?
F5A P1 F3 F1A -67.1(17) . . . . ?
F6 P1 F3 F1A -168.7(15) . . . . ?
F1A P1 F3 F1A 0.0 . . . . ?
F1B P1 F3 F1A 28.1(18) . . . . ?
F4A P1 F3 F1A 169.2(65) . . . . ?
F4B P1 F3 F1A -64.9(44) . . . . ?
F5B P1 F3 F1A -95.5(21) . . . . ?
P1 F1A F3 P1 0.0 . . . . ?
F3 P1 F4A F6 23.6(70) . . . . ?
F2 P1 F4A F6 96.2(12) . . . . ?
F5A P1 F4A F6 -101.7(12) . . . . ?
F6 P1 F4A F6 0.0 . . . . ?
F1A P1 F4A F6 -169.0(18) . . . . ?
F1B P1 F4A F6 165.4(19) . . . . ?
F4B P1 F4A F6 -124.8(37) . . . . ?
F5B P1 F4A F6 -69.5(16) . . . . ?
F3 P1 F6 F4A -173.9(18) . . . . ?
F2 P1 F6 F4A -82.9(13) . . . . ?
F5A P1 F6 F4A 82.8(16) . . . . ?
F1A P1 F6 F4A 152.9(58) . . . . ?
F1B P1 F6 F4A -36.9(45) . . . . ?
F4A P1 F6 F4A 0.0 . . . . ?
F4B P1 F6 F4A 24.8(18) . . . . ?
F5B P1 F6 F4A 106.1(18) . . . . ?
P1 F4A F6 P1 0.000(1) . . . . ?
